data_4131606
loop_
_publ_author_name
'Roy, Olivier'
'Dumonteil, Geoffrey'
'Faure, Sophie'
'Jouffret, Laurent'
'Kriznik, Alexandre'
'Taillefumier, Claude'

_publ_section_title
;
 Homogeneous and Robust Polyproline Type I Helices from Peptoids with
 Nonaromatic \a-Chiral Side Chains.
;
_journal_issue 38
_journal_name_full 'Journal of the American Chemical Society'
_journal_page_first 13533
_journal_page_last 13540
_journal_paper_doi 10.1021/jacs.7b07475
_journal_volume 139
_journal_year 2017
_chemical_formula_sum 'C269.5 H521.4 N32 O47.17'
_chemical_formula_weight 4965.28
_space_group_crystal_system orthorhombic
_space_group_IT_number 19
_space_group_name_Hall 'P 2ac 2ab'
_space_group_name_H-M_alt 'P 21 21 21'
_atom_sites_solution_hydrogens geom
_audit_creation_method SHELXL-2014/7
_cell_angle_alpha 90.00(3)
_cell_angle_beta 90.00(3)
_cell_angle_gamma 90.00(3)
_cell_formula_units_Z 1
_cell_length_a 17.686(4)
_cell_length_b 19.331(4)
_cell_length_c 23.621(5)
_cell_measurement_temperature 100(2)
_cell_volume 8076(3)
_computing_structure_refinement 'SHELXL-2014/7 (Sheldrick, 2014)'
_diffrn_ambient_temperature 100(2)
_diffrn_measured_fraction_theta_full 0.998
_diffrn_measured_fraction_theta_max 0.953
_diffrn_radiation_type MoK\a
_diffrn_radiation_wavelength 0.71073
_diffrn_reflns_av_R_equivalents 0.0545
_diffrn_reflns_av_unetI/netI 0.0302
_diffrn_reflns_Laue_measured_fraction_full 0.998
_diffrn_reflns_Laue_measured_fraction_max 0.953
_diffrn_reflns_limit_h_max 26
_diffrn_reflns_limit_h_min -26
_diffrn_reflns_limit_k_max 29
_diffrn_reflns_limit_k_min -28
_diffrn_reflns_limit_l_max 35
_diffrn_reflns_limit_l_min -35
_diffrn_reflns_number 651465
_diffrn_reflns_point_group_measured_fraction_full 0.999
_diffrn_reflns_point_group_measured_fraction_max 0.934
_diffrn_reflns_theta_full 25.242
_diffrn_reflns_theta_max 33.327
_diffrn_reflns_theta_min 2.021
_exptl_absorpt_coefficient_mu 0.069
_exptl_crystal_density_diffrn 1.021
_exptl_crystal_F_000 2740
_refine_diff_density_max 2.289
_refine_diff_density_min -0.845
_refine_diff_density_rms 0.106
_refine_ls_abs_structure_details
;
 Flack x determined using 9722 quotients [(I+)-(I-)]/[(I+)+(I-)]
 (Parsons, Flack and Wagner, Acta Cryst. B69 (2013) 249-259).
;
_refine_ls_abs_structure_Flack -0.06(8)
_refine_ls_extinction_method none
_refine_ls_goodness_of_fit_ref 1.050
_refine_ls_hydrogen_treatment constr
_refine_ls_matrix_type full
_refine_ls_number_parameters 824
_refine_ls_number_reflns 29174
_refine_ls_number_restraints 2
_refine_ls_restrained_S_all 1.050
_refine_ls_R_factor_all 0.1004
_refine_ls_R_factor_gt 0.0787
_refine_ls_shift/su_max 2.771
_refine_ls_shift/su_mean 0.021
_refine_ls_structure_factor_coef Fsqd
_refine_ls_weighting_details 'w=1/[\s^2^(Fo^2^)+(0.1455P)^2^+4.0453P] where P=(Fo^2^+2Fc^2^)/3'
_refine_ls_weighting_scheme calc
_refine_ls_wR_factor_gt 0.2156
_refine_ls_wR_factor_ref 0.2352
_reflns_Friedel_coverage 0.829
_reflns_Friedel_fraction_full 0.999
_reflns_Friedel_fraction_max 0.912
_reflns_number_gt 23947
_reflns_number_total 29174
_reflns_threshold_expression 'I > 2\s(I)'
_cod_data_source_file ja7b07475_si_003.cif
_cod_data_source_block OR418_JUIN2017_a
_cod_original_formula_sum 'C269.50 H521.40 N32 O47.17'
_cod_database_code 4131606
_shelx_shelxl_version_number 2014/7
_shelx_space_group_comment
;
The symmetry employed for this shelxl refinement is uniquely defined
by the following loop, which should always be used as a source of
symmetry information in preference to the above space-group names.
They are only intended as comments.
;

loop_
_space_group_symop_operation_xyz
'x, y, z'
'-x+1/2, -y, z+1/2'
'-x, y+1/2, -z+1/2'
'x+1/2, -y+1/2, -z'

loop_
_atom_site_label
_atom_site_type_symbol
_atom_site_fract_x
_atom_site_fract_y
_atom_site_fract_z
_atom_site_U_iso_or_equiv
_atom_site_adp_type
_atom_site_occupancy
_atom_site_site_symmetry_order
_atom_site_calc_flag
_atom_site_refinement_flags_posn
_atom_site_refinement_flags_adp
_atom_site_refinement_flags_occupancy
_atom_site_disorder_assembly
_atom_site_disorder_group
O001 O 0.74648(12) 0.53194(10) 0.51343(8) 0.0213(4) Uani 1 1 d . . . . .
O002 O 0.77265(11) 0.21067(10) 0.49383(8) 0.0196(3) Uani 1 1 d . . . . .
O003 O 0.60698(12) 0.08843(10) 0.42233(10) 0.0251(4) Uani 1 1 d . . . . .
O004 O 0.76460(12) 0.32724(10) 0.35398(9) 0.0235(4) Uani 1 1 d . . . . .
O005 O 0.79739(11) 0.64750(10) 0.38304(9) 0.0233(4) Uani 1 1 d . . . . .
O006 O 0.59874(11) 0.42561(10) 0.42831(9) 0.0231(4) Uani 1 1 d . . . . .
O007 O 0.62233(13) 0.76290(11) 0.39106(10) 0.0265(4) Uani 1 1 d . . . . .
O008 O 0.79392(13) -0.12550(12) 0.34853(10) 0.0291(4) Uani 1 1 d . . . . .
O009 O 0.76598(16) -0.01533(13) 0.32336(13) 0.0401(6) Uani 1 1 d . . . . .
N00A N 0.70862(12) 0.42009(11) 0.50928(9) 0.0172(4) Uani 1 1 d . . . . .
O00B O 0.70619(18) 0.86355(16) 0.53166(13) 0.0459(7) Uani 1 1 d . . . . .
N00C N 0.79938(13) 0.21805(11) 0.37936(10) 0.0205(4) Uani 1 1 d . . . . .
N00D N 0.72754(12) 0.10016(11) 0.49202(9) 0.0183(4) Uani 1 1 d . . . . .
N00E N 0.64345(12) 0.64796(11) 0.37663(9) 0.0185(4) Uani 1 1 d . . . . .
N00F N 0.61995(12) 0.31729(11) 0.39395(9) 0.0183(4) Uani 1 1 d . . . . .
N00G N 0.80802(11) 0.53412(11) 0.40735(9) 0.0169(4) Uani 1 1 d . . . . .
N00H N 0.63458(12) -0.02015(11) 0.39050(10) 0.0195(4) Uani 1 1 d . . . . .
N00J N 0.65290(15) 0.76248(14) 0.50295(11) 0.0270(5) Uani 1 1 d . . . . .
C00K C 0.75994(13) 0.15667(13) 0.46813(11) 0.0178(4) Uani 1 1 d . . . . .
C00L C 0.64778(14) 0.03724(13) 0.42217(11) 0.0192(4) Uani 1 1 d . . . . .
C00M C 0.63384(14) 0.37051(13) 0.42980(10) 0.0176(4) Uani 1 1 d . . . . .
C00N C 0.72920(17) 0.39689(15) 0.61374(11) 0.0232(5) Uani 1 1 d . . . . .
C00O C 0.74814(15) 0.27026(13) 0.37352(10) 0.0186(4) Uani 1 1 d . . . . .
C00P C 0.71983(14) 0.03707(13) 0.45924(11) 0.0189(4) Uani 1 1 d . . . . .
H00C H 0.7181 -0.0030 0.4853 0.023 Uiso 1 1 calc R U . . .
H00D H 0.7647 0.0316 0.4346 0.023 Uiso 1 1 calc R U . . .
C00Q C 0.74102(13) 0.47739(12) 0.48710(10) 0.0158(4) Uani 1 1 d . . . . .
C00R C 0.56035(14) 0.32651(14) 0.35032(11) 0.0197(4) Uani 1 1 d . . . . .
H00R H 0.5494 0.3772 0.3492 0.024 Uiso 1 1 calc R U . . .
C00S C 0.48488(14) 0.29105(14) 0.36683(12) 0.0207(4) Uani 1 1 d . . . . .
C00T C 0.63298(18) 0.16266(17) 0.55001(14) 0.0292(6) Uani 1 1 d . . . . .
H00E H 0.6569 0.2074 0.5424 0.044 Uiso 1 1 calc R U . . .
H00F H 0.6081 0.1641 0.5870 0.044 Uiso 1 1 calc R U . . .
H00G H 0.5954 0.1529 0.5206 0.044 Uiso 1 1 calc R U . . .
C00U C 0.64163(14) 0.70620(14) 0.40887(11) 0.0195(4) Uani 1 1 d . . . . .
C00V C 0.77800(15) 0.15203(13) 0.40441(11) 0.0201(4) Uani 1 1 d . . . . .
H00H H 0.8198 0.1186 0.3988 0.024 Uiso 1 1 calc R U . . .
H00I H 0.7331 0.1339 0.3843 0.024 Uiso 1 1 calc R U . . .
C00W C 0.76758(14) 0.59249(12) 0.39580(11) 0.0180(4) Uani 1 1 d . . . . .
C00X C 0.75328(16) -0.06755(14) 0.34951(13) 0.0241(5) Uani 1 1 d . . . . .
C00Y C 0.77077(14) 0.47148(12) 0.42614(10) 0.0166(4) Uani 1 1 d . . . . .
H00J H 0.8069 0.4324 0.4239 0.020 Uiso 1 1 calc R U . . .
H00K H 0.7280 0.4612 0.4004 0.020 Uiso 1 1 calc R U . . .
C00Z C 0.42385(16) 0.31587(16) 0.32522(13) 0.0266(5) Uani 1 1 d . . . . .
H00L H 0.4380 0.3026 0.2866 0.040 Uiso 1 1 calc R U . . .
H00M H 0.4193 0.3663 0.3275 0.040 Uiso 1 1 calc R U . . .
H00N H 0.3753 0.2946 0.3350 0.040 Uiso 1 1 calc R U . . .
C010 C 0.69581(14) 0.35902(12) 0.47479(10) 0.0181(4) Uani 1 1 d . . . . .
H01A H 0.6809 0.3201 0.4996 0.022 Uiso 1 1 calc R U . . .
H01B H 0.7436 0.3461 0.4556 0.022 Uiso 1 1 calc R U . . .
C011 C 0.8610(2) -0.13362(19) 0.31184(15) 0.0350(7) Uani 1 1 d . . . . .
C012 C 0.68866(15) -0.07691(13) 0.39135(12) 0.0217(5) Uani 1 1 d . . . . .
H01C H 0.6618 -0.1205 0.3825 0.026 Uiso 1 1 calc R U . . .
H01D H 0.7098 -0.0812 0.4300 0.026 Uiso 1 1 calc R U . . .
C013 C 0.62460(16) 0.65277(16) 0.31471(11) 0.0236(5) Uani 1 1 d . . . . .
C014 C 0.68099(14) 0.58698(13) 0.39903(12) 0.0199(4) Uani 1 1 d . . . . .
H01E H 0.6643 0.5458 0.3774 0.024 Uiso 1 1 calc R U . . .
H01F H 0.6658 0.5804 0.4390 0.024 Uiso 1 1 calc R U . . .
C015 C 0.67541(15) 0.42492(15) 0.56703(11) 0.0216(5) Uani 1 1 d . . . . .
H015 H 0.6687 0.4754 0.5750 0.026 Uiso 1 1 calc R U . . .
C016 C 0.54336(18) 0.6803(2) 0.30850(14) 0.0325(6) Uani 1 1 d . . . . .
H01G H 0.5293 0.6809 0.2684 0.049 Uiso 1 1 calc R U . . .
H01H H 0.5405 0.7274 0.3238 0.049 Uiso 1 1 calc R U . . .
H01I H 0.5085 0.6502 0.3294 0.049 Uiso 1 1 calc R U . . .
C017 C 0.92607(16) 0.51019(16) 0.34999(12) 0.0244(5) Uani 1 1 d . . . . .
C018 C 0.89157(13) 0.53831(13) 0.40612(11) 0.0189(4) Uani 1 1 d . . . . .
H018 H 0.9042 0.5887 0.4073 0.023 Uiso 1 1 calc R U . . .
C019 C 0.7419(3) 0.31866(17) 0.61044(14) 0.0389(8) Uani 1 1 d . . . . .
H01J H 0.6933 0.2947 0.6142 0.058 Uiso 1 1 calc R U . . .
H01K H 0.7757 0.3042 0.6411 0.058 Uiso 1 1 calc R U . . .
H01L H 0.7648 0.3070 0.5739 0.058 Uiso 1 1 calc R U . . .
C01A C 0.69303(16) 0.10592(14) 0.54999(12) 0.0234(5) Uani 1 1 d . . . . .
C01B C 0.66280(16) 0.69816(15) 0.47182(12) 0.0236(5) Uani 1 1 d . . . . .
H01M H 0.6308 0.6618 0.4891 0.028 Uiso 1 1 calc R U . . .
H01N H 0.7162 0.6831 0.4748 0.028 Uiso 1 1 calc R U . . .
C01C C 0.66693(14) 0.25571(13) 0.39374(11) 0.0181(4) Uani 1 1 d . . . . .
H01O H 0.6437 0.2206 0.3687 0.022 Uiso 1 1 calc R U . . .
H01P H 0.6687 0.2363 0.4325 0.022 Uiso 1 1 calc R U . . .
C01D C 0.59095(18) 0.3080(2) 0.29175(12) 0.0316(6) Uani 1 1 d . . . . .
H01Q H 0.5553 0.3237 0.2627 0.047 Uiso 1 1 calc R U . . .
H01R H 0.5973 0.2578 0.2890 0.047 Uiso 1 1 calc R U . . .
H01S H 0.6399 0.3307 0.2860 0.047 Uiso 1 1 calc R U . . .
C01E C 0.80616(18) 0.43240(18) 0.60954(14) 0.0314(6) Uani 1 1 d . . . . .
H01T H 0.8293 0.4216 0.5729 0.047 Uiso 1 1 calc R U . . .
H01U H 0.8390 0.4159 0.6401 0.047 Uiso 1 1 calc R U . . .
H01V H 0.7996 0.4826 0.6129 0.047 Uiso 1 1 calc R U . . .
C01F C 0.75490(19) 0.12006(18) 0.59364(13) 0.0309(6) Uani 1 1 d . . . . .
H01W H 0.7929 0.0833 0.5919 0.046 Uiso 1 1 calc R U . . .
H01X H 0.7326 0.1213 0.6316 0.046 Uiso 1 1 calc R U . . .
H01Y H 0.7789 0.1647 0.5854 0.046 Uiso 1 1 calc R U . . .
C01G C 0.57043(17) -0.01998(15) 0.34835(14) 0.0274(6) Uani 1 1 d . . . . .
C01H C 0.6949(2) 0.4155(2) 0.67148(13) 0.0388(8) Uani 1 1 d . . . . .
H01Z H 0.6791 0.4640 0.6713 0.058 Uiso 1 1 calc R U . . .
H010 H 0.7327 0.4083 0.7012 0.058 Uiso 1 1 calc R U . . .
H011 H 0.6509 0.3859 0.6788 0.058 Uiso 1 1 calc R U . . .
C01I C 0.71067(19) 0.80773(18) 0.50605(14) 0.0307(6) Uani 1 1 d . . . . .
C01J C 0.6278(2) 0.5812(2) 0.28721(15) 0.0355(7) Uani 1 1 d . . . . .
H012 H 0.6149 0.5851 0.2470 0.053 Uiso 1 1 calc R U . . .
H013 H 0.5916 0.5504 0.3060 0.053 Uiso 1 1 calc R U . . .
H014 H 0.6789 0.5622 0.2910 0.053 Uiso 1 1 calc R U . . .
C01K C 0.48831(19) 0.21214(16) 0.36543(18) 0.0348(7) Uani 1 1 d . . . . .
H016 H 0.5000 0.1967 0.3269 0.052 Uiso 1 1 calc R U . . .
H017 H 0.4394 0.1931 0.3771 0.052 Uiso 1 1 calc R U . . .
H019 H 0.5278 0.1960 0.3914 0.052 Uiso 1 1 calc R U . . .
C01L C 0.92516(17) 0.50693(17) 0.45992(13) 0.0275(6) Uani 1 1 d . . . . .
H020 H 0.9087 0.4587 0.4635 0.041 Uiso 1 1 calc R U . . .
H021 H 0.9079 0.5333 0.4929 0.041 Uiso 1 1 calc R U . . .
H022 H 0.9805 0.5086 0.4579 0.041 Uiso 1 1 calc R U . . .
C01M C 0.68113(19) 0.70066(19) 0.28443(13) 0.0322(6) Uani 1 1 d . . . . .
H023 H 0.6670 0.7050 0.2445 0.048 Uiso 1 1 calc R U . . .
H024 H 0.7321 0.6811 0.2872 0.048 Uiso 1 1 calc R U . . .
H025 H 0.6803 0.7464 0.3023 0.048 Uiso 1 1 calc R U . . .
C01N C 0.88045(18) 0.23355(16) 0.36831(16) 0.0316(7) Uani 1 1 d . . . . .
H026 H 0.8838 0.2850 0.3648 0.038 Uiso 1 1 calc R U . . .
C01O C 0.46158(17) 0.3136(2) 0.42655(13) 0.0311(6) Uani 1 1 d . . . . .
H027 H 0.4587 0.3641 0.4282 0.047 Uiso 1 1 calc R U . . .
H028 H 0.4991 0.2971 0.4539 0.047 Uiso 1 1 calc R U . . .
H029 H 0.4121 0.2938 0.4357 0.047 Uiso 1 1 calc R U . . .
C01P C 0.5834(2) 0.0388(2) 0.30587(16) 0.0372(7) Uani 1 1 d . . . . .
H02A H 0.6323 0.0324 0.2871 0.056 Uiso 1 1 calc R U . . .
H02B H 0.5830 0.0833 0.3259 0.056 Uiso 1 1 calc R U . . .
H02C H 0.5430 0.0384 0.2775 0.056 Uiso 1 1 calc R U . . .
C01Q C 1.00391(18) 0.5447(2) 0.34260(15) 0.0336(6) Uani 1 1 d . . . . .
H02D H 1.0303 0.5236 0.3105 0.050 Uiso 1 1 calc R U . . .
H02E H 1.0338 0.5382 0.3771 0.050 Uiso 1 1 calc R U . . .
H02F H 0.9971 0.5943 0.3355 0.050 Uiso 1 1 calc R U . . .
C01R C 0.6531(2) 0.03853(19) 0.56570(17) 0.0398(8) Uani 1 1 d . . . . .
H02G H 0.6135 0.0287 0.5378 0.060 Uiso 1 1 calc R U . . .
H02H H 0.6304 0.0431 0.6033 0.060 Uiso 1 1 calc R U . . .
H02I H 0.6899 0.0006 0.5660 0.060 Uiso 1 1 calc R U . . .
C01S C 0.78461(18) 0.7892(2) 0.47776(15) 0.0340(6) Uani 1 1 d . . . . .
H02J H 0.7750 0.7749 0.4386 0.051 Uiso 1 1 calc R U . . .
H02K H 0.8087 0.7512 0.4984 0.051 Uiso 1 1 calc R U . . .
H02L H 0.8181 0.8296 0.4779 0.051 Uiso 1 1 calc R U . . .
C01T C 0.49525(17) -0.01131(19) 0.37952(19) 0.0372(8) Uani 1 1 d . . . . .
H02M H 0.4539 -0.0094 0.3520 0.056 Uiso 1 1 calc R U . . .
H02N H 0.4962 0.0316 0.4016 0.056 Uiso 1 1 calc R U . . .
H02O H 0.4875 -0.0507 0.4050 0.056 Uiso 1 1 calc R U . . .
C01U C 0.59589(19) 0.3931(2) 0.56810(15) 0.0403(8) Uani 1 1 d . . . . .
H02P H 0.5667 0.4103 0.5358 0.060 Uiso 1 1 calc R U . . .
H02Q H 0.5704 0.4060 0.6034 0.060 Uiso 1 1 calc R U . . .
H02R H 0.5998 0.3426 0.5658 0.060 Uiso 1 1 calc R U . . .
C01W C 0.57632(19) 0.7813(2) 0.52680(17) 0.0383(8) Uani 1 1 d . . . . .
C01X C 0.8908(3) -0.2036(2) 0.3298(2) 0.0492(11) Uani 1 1 d . . . . .
H02T H 0.8541 -0.2395 0.3196 0.074 Uiso 1 1 calc R U . . .
H02U H 0.8987 -0.2039 0.3709 0.074 Uiso 1 1 calc R U . . .
H02V H 0.9389 -0.2128 0.3106 0.074 Uiso 1 1 calc R U . . .
C01Y C 0.8775(2) 0.5310(3) 0.29968(15) 0.0511(12) Uani 1 1 d . . . . .
H02W H 0.9016 0.5154 0.2646 0.077 Uiso 1 1 calc R U . . .
H02X H 0.8721 0.5815 0.2989 0.077 Uiso 1 1 calc R U . . .
H02Y H 0.8275 0.5097 0.3031 0.077 Uiso 1 1 calc R U . . .
C01Z C 0.92853(18) 0.2144(2) 0.4204(2) 0.0436(9) Uani 1 1 d . . . . .
H02Z H 0.9361 0.1642 0.4215 0.065 Uiso 1 1 calc R U . . .
H030 H 0.9024 0.2293 0.4549 0.065 Uiso 1 1 calc R U . . .
H031 H 0.9777 0.2377 0.4180 0.065 Uiso 1 1 calc R U . . .
C021 C 0.5492(2) 0.8495(2) 0.5005(2) 0.0509(11) Uani 1 1 d . . . . .
H035 H 0.5474 0.8447 0.4592 0.076 Uiso 1 1 calc R U . . .
H036 H 0.5843 0.8867 0.5107 0.076 Uiso 1 1 calc R U . . .
H037 H 0.4987 0.8605 0.5148 0.076 Uiso 1 1 calc R U . . .
C022 C 0.9372(2) 0.43176(19) 0.35045(18) 0.0405(8) Uani 1 1 d . . . . .
H038 H 0.9580 0.4169 0.3140 0.061 Uiso 1 1 calc R U . . .
H039 H 0.8884 0.4090 0.3568 0.061 Uiso 1 1 calc R U . . .
H03A H 0.9722 0.4191 0.3809 0.061 Uiso 1 1 calc R U . . .
C023 C 0.5684(2) -0.0884(2) 0.3159(2) 0.0434(9) Uani 1 1 d . . . . .
H03B H 0.5274 -0.0872 0.2880 0.065 Uiso 1 1 calc R U . . .
H03C H 0.5596 -0.1265 0.3425 0.065 Uiso 1 1 calc R U . . .
H03D H 0.6167 -0.0955 0.2966 0.065 Uiso 1 1 calc R U . . .
C024 C 0.5811(3) 0.7861(3) 0.59105(19) 0.0566(12) Uani 1 1 d . . . . .
H03E H 0.6150 0.8240 0.6017 0.085 Uiso 1 1 calc R U . . .
H03F H 0.6007 0.7424 0.6063 0.085 Uiso 1 1 calc R U . . .
H03G H 0.5306 0.7948 0.6066 0.085 Uiso 1 1 calc R U . . .
C025 C 0.5181(2) 0.7253(3) 0.5127(2) 0.0470(9) Uani 1 1 d . . . . .
H03H H 0.5172 0.7176 0.4717 0.070 Uiso 1 1 calc R U . . .
H03I H 0.4679 0.7403 0.5254 0.070 Uiso 1 1 calc R U . . .
H03J H 0.5318 0.6822 0.5319 0.070 Uiso 1 1 calc R U . . .
C026 C 0.9091(3) 0.2046(2) 0.3115(2) 0.0536(13) Uani 1 1 d . . . . .
C027 C 0.8355(4) -0.1338(3) 0.25127(19) 0.0646(15) Uani 1 1 d . . . . .
H03K H 0.8166 -0.0878 0.2411 0.097 Uiso 1 1 calc R U . . .
H03L H 0.7951 -0.1680 0.2464 0.097 Uiso 1 1 calc R U . . .
H03M H 0.8783 -0.1458 0.2267 0.097 Uiso 1 1 calc R U . . .
C028 C 0.9066(4) 0.1251(2) 0.3081(2) 0.0664(17) Uani 1 1 d . . . . .
H03N H 0.8539 0.1096 0.3057 0.100 Uiso 1 1 calc R U . . .
H03O H 0.9302 0.1054 0.3421 0.100 Uiso 1 1 calc R U . . .
H03P H 0.9342 0.1095 0.2745 0.100 Uiso 1 1 calc R U . . .
C02A C 0.9189(3) -0.0779(3) 0.3239(3) 0.0692(17) Uani 1 1 d . . . . .
H03T H 0.9660 -0.0887 0.3039 0.104 Uiso 1 1 calc R U . . .
H03U H 0.9287 -0.0759 0.3647 0.104 Uiso 1 1 calc R U . . .
H03V H 0.8996 -0.0331 0.3110 0.104 Uiso 1 1 calc R U . . .
C02B C 0.8621(5) 0.2360(4) 0.2643(2) 0.081(2) Uani 1 1 d . . . . .
H03W H 0.8641 0.2866 0.2670 0.122 Uiso 1 1 calc R U . . .
H03X H 0.8096 0.2206 0.2679 0.122 Uiso 1 1 calc R U . . .
H03Y H 0.8824 0.2213 0.2276 0.122 Uiso 1 1 calc R U . . .
C02C C 0.9919(4) 0.2275(3) 0.3036(3) 0.084(2) Uani 1 1 d . . . . .
H03Z H 1.0072 0.2199 0.2642 0.125 Uiso 1 1 calc R U . . .
H040 H 1.0245 0.2005 0.3288 0.125 Uiso 1 1 calc R U . . .
H041 H 0.9965 0.2768 0.3128 0.125 Uiso 1 1 calc R U . . .
OP1A O 0.8403(2) 0.64196(17) 0.54502(17) 0.0562(8) Uani 1 1 d . . . . .
HP1A H 0.8703 0.6101 0.5363 0.084 Uiso 1 1 calc R U . . .
CP1A C 0.7560(2) 0.6607(3) 0.6234(2) 0.0490(9) Uani 1 1 d . . . . .
H032 H 0.7383 0.7047 0.6076 0.074 Uiso 1 1 calc R U . . .
H033 H 0.7547 0.6629 0.6648 0.074 Uiso 1 1 calc R U . . .
H034 H 0.7231 0.6231 0.6103 0.074 Uiso 1 1 calc R U . . .
CP2A C 0.8904(3) 0.7039(3) 0.6209(2) 0.0589(11) Uani 1 1 d . . . . .
H03Q H 0.9424 0.6886 0.6136 0.088 Uiso 1 1 calc R U . . .
H03R H 0.8844 0.7141 0.6613 0.088 Uiso 1 1 calc R U . . .
H03S H 0.8799 0.7457 0.5988 0.088 Uiso 1 1 calc R U . . .
CP3A C 0.8358(2) 0.6473(2) 0.6040(2) 0.0453(8) Uani 1 1 d . . . . .
H02S H 0.8534 0.6027 0.6210 0.054 Uiso 1 1 calc R U . . .
OP1B O 0.4028(5) 0.5164(4) 0.4968(4) 0.0562(8) Uani 0.406(6) 1 d D . P A 1
HP4B H 0.3591 0.5316 0.4907 0.084 Uiso 0.406(6) 1 calc R U P A 1
CP1B C 0.5361(6) 0.5462(6) 0.4838(5) 0.0490(9) Uani 0.406(6) 1 d . . P A 1
HP9A H 0.5646 0.5072 0.4680 0.074 Uiso 0.406(6) 1 calc R U P A 1
HP5B H 0.5264 0.5380 0.5241 0.074 Uiso 0.406(6) 1 calc R U P A 1
HP1C H 0.5654 0.5889 0.4793 0.074 Uiso 0.406(6) 1 calc R U P A 1
CP2B C 0.4533(8) 0.5283(7) 0.3988(6) 0.0589(11) Uani 0.406(6) 1 d . . P A 1
HP2A H 0.4931 0.5472 0.3744 0.088 Uiso 0.406(6) 1 calc R U P A 1
HP6B H 0.4037 0.5424 0.3843 0.088 Uiso 0.406(6) 1 calc R U P A 1
HP2C H 0.4566 0.4777 0.3991 0.088 Uiso 0.406(6) 1 calc R U P A 1
CP3B C 0.4625(6) 0.5532(5) 0.4532(5) 0.0453(8) Uani 0.406(6) 1 d D . P A 1
HP7B H 0.4499 0.6036 0.4522 0.054 Uiso 0.406(6) 1 calc R U P A 1
OP1C O 0.3309(5) 0.5570(4) 0.4446(5) 0.0562(8) Uani 0.387(6) 1 d D . P B 2
HP1D H 0.3018 0.5887 0.4555 0.084 Uiso 0.387(6) 1 calc R U P B 2
CP1C C 0.3000(6) 0.6278(7) 0.3814(5) 0.0490(9) Uani 0.387(6) 1 d . . P B 2
HP8A H 0.3164 0.6761 0.3831 0.074 Uiso 0.387(6) 1 calc R U P B 2
HP1B H 0.2634 0.6188 0.4117 0.074 Uiso 0.387(6) 1 calc R U P B 2
HP1K H 0.2763 0.6187 0.3446 0.074 Uiso 0.387(6) 1 calc R U P B 2
CP2C C 0.4242(9) 0.5245(7) 0.3730(6) 0.0589(11) Uani 0.387(6) 1 d . . P B 2
HP2D H 0.3969 0.4811 0.3667 0.088 Uiso 0.387(6) 1 calc R U P B 2
HP2E H 0.4611 0.5182 0.4035 0.088 Uiso 0.387(6) 1 calc R U P B 2
HP2F H 0.4505 0.5379 0.3382 0.088 Uiso 0.387(6) 1 calc R U P B 2
CP3C C 0.3701(6) 0.5792(5) 0.3890(6) 0.0453(8) Uani 0.387(6) 1 d D . P B 2
HP3C H 0.4066 0.6137 0.4049 0.054 Uiso 0.387(6) 1 calc R U P B 2

loop_
_atom_site_aniso_label
_atom_site_aniso_U_11
_atom_site_aniso_U_22
_atom_site_aniso_U_33
_atom_site_aniso_U_23
_atom_site_aniso_U_13
_atom_site_aniso_U_12
O001 0.0260(9) 0.0176(8) 0.0202(8) -0.0041(7) -0.0020(7) -0.0011(7)
O002 0.0209(8) 0.0182(8) 0.0197(8) 0.0016(6) -0.0025(6) -0.0037(6)
O003 0.0224(9) 0.0175(8) 0.0355(10) -0.0043(7) -0.0065(8) 0.0043(7)
O004 0.0270(9) 0.0205(9) 0.0229(9) 0.0036(7) 0.0020(7) 0.0040(7)
O005 0.0199(8) 0.0163(8) 0.0338(10) 0.0048(7) 0.0020(7) 0.0004(6)
O006 0.0224(9) 0.0181(8) 0.0287(9) -0.0028(7) -0.0065(7) 0.0034(7)
O007 0.0310(10) 0.0194(9) 0.0292(10) 0.0011(7) -0.0025(8) 0.0071(7)
O008 0.0313(10) 0.0253(9) 0.0307(10) 0.0035(8) 0.0125(8) 0.0105(8)
O009 0.0418(14) 0.0278(11) 0.0506(15) 0.0133(10) 0.0208(12) 0.0085(10)
N00A 0.0188(9) 0.0185(9) 0.0142(8) -0.0009(7) -0.0015(7) -0.0030(7)
O00B 0.0516(16) 0.0425(15) 0.0436(14) -0.0217(12) -0.0009(12) -0.0041(12)
N00C 0.0224(9) 0.0174(9) 0.0217(10) 0.0034(7) 0.0054(8) 0.0030(8)
N00D 0.0171(9) 0.0172(9) 0.0206(9) 0.0009(7) 0.0022(7) -0.0033(7)
N00E 0.0191(9) 0.0175(9) 0.0190(9) 0.0007(7) -0.0013(7) 0.0057(7)
N00F 0.0175(9) 0.0199(9) 0.0174(9) -0.0017(7) -0.0061(7) 0.0031(7)
N00G 0.0142(8) 0.0146(8) 0.0220(9) 0.0032(7) -0.0004(7) 0.0011(7)
N00H 0.0172(9) 0.0140(8) 0.0272(10) -0.0022(8) 0.0004(8) 0.0017(7)
N00J 0.0244(11) 0.0316(12) 0.0248(11) -0.0088(9) 0.0029(9) 0.0025(9)
C00K 0.0142(9) 0.0168(10) 0.0224(10) 0.0034(8) -0.0004(8) 0.0002(7)
C00L 0.0178(10) 0.0150(10) 0.0250(11) -0.0002(8) 0.0003(8) -0.0010(8)
C00M 0.0165(9) 0.0200(10) 0.0164(10) 0.0004(8) -0.0038(8) -0.0003(8)
C00N 0.0289(12) 0.0256(12) 0.0151(10) 0.0000(9) -0.0033(9) -0.0048(10)
C00O 0.0213(10) 0.0195(10) 0.0150(9) -0.0002(8) -0.0008(8) 0.0032(8)
C00P 0.0167(10) 0.0156(10) 0.0243(11) 0.0006(8) 0.0000(8) 0.0014(8)
C00Q 0.0153(9) 0.0161(10) 0.0160(9) 0.0004(7) -0.0042(7) 0.0001(7)
C00R 0.0181(10) 0.0243(11) 0.0167(10) -0.0023(9) -0.0057(8) 0.0033(9)
C00S 0.0179(10) 0.0214(11) 0.0226(11) -0.0022(9) -0.0065(8) 0.0008(8)
C00T 0.0246(12) 0.0314(14) 0.0316(14) -0.0057(11) 0.0064(11) -0.0026(11)
C00U 0.0172(10) 0.0197(10) 0.0216(11) -0.0001(9) -0.0016(8) 0.0034(8)
C00V 0.0227(11) 0.0168(10) 0.0208(10) 0.0019(8) 0.0043(9) 0.0031(8)
C00W 0.0184(10) 0.0162(10) 0.0194(10) 0.0002(8) -0.0006(8) 0.0018(8)
C00X 0.0247(12) 0.0200(11) 0.0276(12) -0.0011(9) 0.0052(10) 0.0030(9)
C00Y 0.0183(10) 0.0144(9) 0.0171(9) 0.0010(8) 0.0005(8) 0.0011(8)
C00Z 0.0233(12) 0.0277(13) 0.0287(13) -0.0028(10) -0.0102(10) 0.0044(10)
C010 0.0212(10) 0.0155(10) 0.0178(10) -0.0007(8) -0.0051(8) -0.0021(8)
C011 0.0355(15) 0.0344(16) 0.0352(15) 0.0022(12) 0.0175(13) 0.0137(13)
C012 0.0211(11) 0.0138(9) 0.0301(12) 0.0004(9) 0.0061(9) 0.0029(8)
C013 0.0241(12) 0.0293(13) 0.0174(10) -0.0010(9) -0.0011(9) 0.0038(10)
C014 0.0168(10) 0.0156(10) 0.0275(12) 0.0024(9) 0.0007(9) 0.0021(8)
C015 0.0185(10) 0.0301(12) 0.0162(10) -0.0012(9) 0.0010(8) -0.0049(9)
C016 0.0251(13) 0.0433(17) 0.0290(14) 0.0032(13) -0.0066(11) 0.0069(12)
C017 0.0196(11) 0.0291(13) 0.0246(12) 0.0004(10) 0.0022(9) 0.0053(10)
C018 0.0141(9) 0.0212(11) 0.0215(10) 0.0020(9) -0.0015(8) 0.0008(8)
C019 0.068(2) 0.0243(13) 0.0249(13) 0.0014(11) -0.0125(15) -0.0028(15)
C01A 0.0244(12) 0.0222(11) 0.0234(11) 0.0008(9) 0.0058(9) -0.0073(9)
C01B 0.0255(12) 0.0246(12) 0.0205(11) -0.0015(9) -0.0003(9) 0.0047(10)
C01C 0.0173(9) 0.0165(10) 0.0206(10) -0.0018(8) -0.0033(8) 0.0016(8)
C01D 0.0273(13) 0.0496(19) 0.0179(11) -0.0028(11) -0.0038(10) 0.0090(13)
C01E 0.0257(13) 0.0408(16) 0.0278(13) 0.0086(12) -0.0101(11) -0.0069(12)
C01F 0.0343(14) 0.0377(15) 0.0207(11) 0.0068(11) -0.0028(11) -0.0061(12)
C01G 0.0229(12) 0.0231(12) 0.0363(15) -0.0095(11) -0.0070(11) 0.0033(10)
C01H 0.0469(19) 0.053(2) 0.0164(11) -0.0015(13) 0.0021(12) -0.0004(16)
C01I 0.0307(14) 0.0344(15) 0.0271(13) -0.0071(11) -0.0026(11) -0.0018(12)
C01J 0.0388(17) 0.0385(17) 0.0291(14) -0.0120(13) -0.0050(12) 0.0059(14)
C01K 0.0302(14) 0.0225(13) 0.052(2) 0.0020(13) -0.0135(14) -0.0010(11)
C01L 0.0228(12) 0.0345(14) 0.0253(13) 0.0086(11) -0.0059(10) 0.0027(11)
C01M 0.0337(15) 0.0421(17) 0.0209(12) 0.0072(11) 0.0033(11) 0.0036(13)
C01N 0.0258(13) 0.0243(13) 0.0449(17) 0.0113(12) 0.0190(12) 0.0066(10)
C01O 0.0211(12) 0.0487(18) 0.0233(12) -0.0032(12) -0.0026(10) -0.0051(12)
C01P 0.0426(18) 0.0360(17) 0.0329(15) 0.0007(13) -0.0099(14) 0.0082(14)
C01Q 0.0248(13) 0.0419(17) 0.0340(15) 0.0075(13) 0.0065(11) 0.0012(12)
C01R 0.050(2) 0.0305(15) 0.0394(17) 0.0002(13) 0.0181(15) -0.0176(15)
C01S 0.0255(13) 0.0409(17) 0.0356(15) 0.0020(13) -0.0020(11) -0.0002(12)
C01T 0.0192(12) 0.0344(16) 0.058(2) -0.0123(15) -0.0018(13) -0.0013(11)
C01U 0.0251(14) 0.068(2) 0.0276(14) -0.0030(15) 0.0036(11) -0.0189(15)
C01W 0.0265(14) 0.047(2) 0.0416(18) -0.0135(15) 0.0104(13) 0.0045(13)
C01X 0.049(2) 0.046(2) 0.053(2) 0.0074(17) 0.0232(18) 0.0264(18)
C01Y 0.0392(19) 0.091(4) 0.0229(14) -0.0023(18) -0.0015(13) 0.025(2)
C01Z 0.0178(12) 0.0437(19) 0.069(3) 0.0161(18) 0.0043(14) 0.0012(12)
C021 0.0352(18) 0.048(2) 0.069(3) -0.018(2) 0.0092(18) 0.0147(16)
C022 0.0418(18) 0.0316(16) 0.048(2) -0.0085(14) 0.0189(16) 0.0019(14)
C023 0.0436(19) 0.0321(16) 0.055(2) -0.0210(16) -0.0138(17) 0.0058(14)
C024 0.050(2) 0.080(3) 0.040(2) -0.022(2) 0.0179(18) 0.006(2)
C025 0.0276(15) 0.054(2) 0.060(3) -0.0088(19) 0.0102(16) -0.0039(15)
C026 0.069(3) 0.0363(18) 0.055(2) 0.0157(17) 0.044(2) 0.0180(18)
C027 0.078(3) 0.081(4) 0.0347(19) 0.000(2) 0.015(2) 0.039(3)
C028 0.093(4) 0.040(2) 0.067(3) -0.001(2) 0.057(3) 0.009(2)
C02A 0.041(2) 0.056(3) 0.111(5) -0.015(3) 0.034(3) -0.001(2)
C02B 0.123(6) 0.090(4) 0.031(2) 0.014(2) 0.036(3) 0.043(4)
C02C 0.075(4) 0.054(3) 0.123(5) 0.030(3) 0.080(4) 0.019(3)
OP1A 0.0514(15) 0.0405(13) 0.077(2) -0.0198(13) 0.0081(14) -0.0122(12)
CP1A 0.0381(16) 0.053(2) 0.055(2) -0.0156(17) 0.0034(15) 0.0063(15)
CP2A 0.062(3) 0.055(2) 0.060(2) 0.0065(19) -0.017(2) -0.019(2)
CP3A 0.0398(16) 0.0281(14) 0.068(2) 0.0017(14) -0.0063(16) -0.0024(12)
OP1B 0.0514(15) 0.0405(13) 0.077(2) -0.0198(13) 0.0081(14) -0.0122(12)
CP1B 0.0381(16) 0.053(2) 0.055(2) -0.0156(17) 0.0034(15) 0.0063(15)
CP2B 0.062(3) 0.055(2) 0.060(2) 0.0065(19) -0.017(2) -0.019(2)
CP3B 0.0398(16) 0.0281(14) 0.068(2) 0.0017(14) -0.0063(16) -0.0024(12)
OP1C 0.0514(15) 0.0405(13) 0.077(2) -0.0198(13) 0.0081(14) -0.0122(12)
CP1C 0.0381(16) 0.053(2) 0.055(2) -0.0156(17) 0.0034(15) 0.0063(15)
CP2C 0.062(3) 0.055(2) 0.060(2) 0.0065(19) -0.017(2) -0.019(2)
CP3C 0.0398(16) 0.0281(14) 0.068(2) 0.0017(14) -0.0063(16) -0.0024(12)

loop_
_atom_type_symbol
_atom_type_description
_atom_type_scat_dispersion_real
_atom_type_scat_dispersion_imag
_atom_type_scat_source
C C 0.0033 0.0016 'International Tables Vol C Tables 4.2.6.8 and 6.1.1.4'
H H 0.0000 0.0000 'International Tables Vol C Tables 4.2.6.8 and 6.1.1.4'
N N 0.0061 0.0033 'International Tables Vol C Tables 4.2.6.8 and 6.1.1.4'
O O 0.0106 0.0060 'International Tables Vol C Tables 4.2.6.8 and 6.1.1.4'

loop_
_geom_angle_atom_site_label_1
_geom_angle_atom_site_label_2
_geom_angle_atom_site_label_3
_geom_angle
C00X O008 C011 122.2(2)
C00Q N00A C010 121.0(2)
C00Q N00A C015 118.1(2)
C010 N00A C015 120.3(2)
C00O N00C C00V 121.1(2)
C00O N00C C01N 118.3(2)
C00V N00C C01N 119.9(2)
C00K N00D C00P 119.6(2)
C00K N00D C01A 119.4(2)
C00P N00D C01A 120.7(2)
C00U N00E C014 118.6(2)
C00U N00E C013 119.2(2)
C014 N00E C013 120.4(2)
C00M N00F C01C 121.4(2)
C00M N00F C00R 118.1(2)
C01C N00F C00R 120.2(2)
C00W N00G C00Y 121.0(2)
C00W N00G C018 118.3(2)
C00Y N00G C018 120.4(2)
C00L N00H C012 119.7(2)
C00L N00H C01G 119.4(2)
C012 N00H C01G 120.3(2)
C01I N00J C01B 119.4(3)
C01I N00J C01W 120.2(3)
C01B N00J C01W 120.2(3)
O002 C00K N00D 123.8(2)
O002 C00K C00V 119.6(2)
N00D C00K C00V 116.5(2)
O003 C00L N00H 124.1(2)
O003 C00L C00P 119.0(2)
N00H C00L C00P 116.9(2)
O006 C00M N00F 123.1(2)
O006 C00M C010 120.1(2)
N00F C00M C010 116.7(2)
C01E C00N C019 108.1(3)
C01E C00N C01H 107.8(3)
C019 C00N C01H 109.5(3)
C01E C00N C015 110.0(2)
C019 C00N C015 113.4(2)
C01H C00N C015 107.9(3)
O004 C00O N00C 122.9(2)
O004 C00O C01C 120.1(2)
N00C C00O C01C 117.0(2)
N00D C00P C00L 112.2(2)
N00D C00P H00C 109.2
C00L C00P H00C 109.2
N00D C00P H00D 109.2
C00L C00P H00D 109.2
H00C C00P H00D 107.9
O001 C00Q N00A 122.7(2)
O001 C00Q C00Y 120.7(2)
N00A C00Q C00Y 116.5(2)
N00F C00R C01D 110.4(2)
N00F C00R C00S 112.6(2)
C01D C00R C00S 115.4(2)
N00F C00R H00R 105.9
C01D C00R H00R 105.9
C00S C00R H00R 105.9
C01K C00S C01O 108.3(3)
C01K C00S C00Z 109.0(2)
C01O C00S C00Z 108.1(2)
C01K C00S C00R 113.7(2)
C01O C00S C00R 109.7(2)
C00Z C00S C00R 107.8(2)
C01A C00T H00E 109.5
C01A C00T H00F 109.5
H00E C00T H00F 109.5
C01A C00T H00G 109.5
H00E C00T H00G 109.5
H00F C00T H00G 109.5
O007 C00U N00E 123.8(2)
O007 C00U C01B 119.3(2)
N00E C00U C01B 116.8(2)
N00C C00V C00K 113.5(2)
N00C C00V H00H 108.9
C00K C00V H00H 108.9
N00C C00V H00I 108.9
C00K C00V H00I 108.9
H00H C00V H00I 107.7
O005 C00W N00G 122.8(2)
O005 C00W C014 120.1(2)
N00G C00W C014 117.1(2)
O009 C00X O008 126.6(3)
O009 C00X C012 124.9(3)
O008 C00X C012 108.5(2)
N00G C00Y C00Q 112.4(2)
N00G C00Y H00J 109.1
C00Q C00Y H00J 109.1
N00G C00Y H00K 109.1
C00Q C00Y H00K 109.1
H00J C00Y H00K 107.9
C00S C00Z H00L 109.5
C00S C00Z H00M 109.5
H00L C00Z H00M 109.5
C00S C00Z H00N 109.5
H00L C00Z H00N 109.5
H00M C00Z H00N 109.5
N00A C010 C00M 112.3(2)
N00A C010 H01A 109.1
C00M C010 H01A 109.1
N00A C010 H01B 109.1
C00M C010 H01B 109.1
H01A C010 H01B 107.9
O008 C011 C027 108.5(3)
O008 C011 C01X 102.1(3)
C027 C011 C01X 111.7(4)
O008 C011 C02A 110.9(3)
C027 C011 C02A 112.7(5)
C01X C011 C02A 110.4(4)
N00H C012 C00X 113.3(2)
N00H C012 H01C 108.9
C00X C012 H01C 108.9
N00H C012 H01D 108.9
C00X C012 H01D 108.9
H01C C012 H01D 107.7
N00E C013 C01J 110.4(2)
N00E C013 C01M 110.2(2)
C01J C013 C01M 108.8(3)
N00E C013 C016 108.7(2)
C01J C013 C016 107.9(3)
C01M C013 C016 110.7(3)
N00E C014 C00W 112.4(2)
N00E C014 H01E 109.1
C00W C014 H01E 109.1
N00E C014 H01F 109.1
C00W C014 H01F 109.1
H01E C014 H01F 107.9
N00A C015 C01U 110.6(2)
N00A C015 C00N 112.8(2)
C01U C015 C00N 114.2(3)
N00A C015 H015 106.2
C01U C015 H015 106.2
C00N C015 H015 106.2
C013 C016 H01G 109.5
C013 C016 H01H 109.5
H01G C016 H01H 109.5
C013 C016 H01I 109.5
H01G C016 H01I 109.5
H01H C016 H01I 109.5
C01Y C017 C022 109.9(3)
C01Y C017 C01Q 107.6(3)
C022 C017 C01Q 108.4(3)
C01Y C017 C018 110.6(2)
C022 C017 C018 113.0(3)
C01Q C017 C018 107.2(2)
N00G C018 C01L 110.5(2)
N00G C018 C017 112.9(2)
C01L C018 C017 114.6(2)
N00G C018 H018 106.0
C01L C018 H018 106.0
C017 C018 H018 106.0
C00N C019 H01J 109.5
C00N C019 H01K 109.5
H01J C019 H01K 109.5
C00N C019 H01L 109.5
H01J C019 H01L 109.5
H01K C019 H01L 109.5
N00D C01A C00T 109.6(2)
N00D C01A C01R 110.2(2)
C00T C01A C01R 106.9(3)
N00D C01A C01F 109.7(2)
C00T C01A C01F 111.7(3)
C01R C01A C01F 108.6(3)
N00J C01B C00U 111.9(2)
N00J C01B H01M 109.2
C00U C01B H01M 109.2
N00J C01B H01N 109.2
C00U C01B H01N 109.2
H01M C01B H01N 107.9
N00F C01C C00O 112.7(2)
N00F C01C H01O 109.1
C00O C01C H01O 109.1
N00F C01C H01P 109.1
C00O C01C H01P 109.1
H01O C01C H01P 107.8
C00R C01D H01Q 109.5
C00R C01D H01R 109.5
H01Q C01D H01R 109.5
C00R C01D H01S 109.5
H01Q C01D H01S 109.5
H01R C01D H01S 109.5
C00N C01E H01T 109.5
C00N C01E H01U 109.5
H01T C01E H01U 109.5
C00N C01E H01V 109.5
H01T C01E H01V 109.5
H01U C01E H01V 109.5
C01A C01F H01W 109.5
C01A C01F H01X 109.5
H01W C01F H01X 109.5
C01A C01F H01Y 109.5
H01W C01F H01Y 109.5
H01X C01F H01Y 109.5
N00H C01G C01T 109.6(3)
N00H C01G C023 110.3(2)
C01T C01G C023 108.4(3)
N00H C01G C01P 108.7(3)
C01T C01G C01P 111.3(3)
C023 C01G C01P 108.5(3)
C00N C01H H01Z 109.5
C00N C01H H010 109.5
H01Z C01H H010 109.5
C00N C01H H011 109.5
H01Z C01H H011 109.5
H010 C01H H011 109.5
O00B C01I N00J 122.9(3)
O00B C01I C01S 118.5(3)
N00J C01I C01S 118.6(3)
C013 C01J H012 109.5
C013 C01J H013 109.5
H012 C01J H013 109.5
C013 C01J H014 109.5
H012 C01J H014 109.5
H013 C01J H014 109.5
C00S C01K H016 109.5
C00S C01K H017 109.5
H016 C01K H017 109.5
C00S C01K H019 109.5
H016 C01K H019 109.5
H017 C01K H019 109.5
C018 C01L H020 109.5
C018 C01L H021 109.5
H020 C01L H021 109.5
C018 C01L H022 109.5
H020 C01L H022 109.5
H021 C01L H022 109.5
C013 C01M H023 109.5
C013 C01M H024 109.5
H023 C01M H024 109.5
C013 C01M H025 109.5
H023 C01M H025 109.5
H024 C01M H025 109.5
N00C C01N C026 113.3(4)
N00C C01N C01Z 110.1(2)
C026 C01N C01Z 115.3(3)
N00C C01N H026 105.8
C026 C01N H026 105.7
C01Z C01N H026 105.7
C00S C01O H027 109.5
C00S C01O H028 109.5
H027 C01O H028 109.5
C00S C01O H029 109.5
H027 C01O H029 109.5
H028 C01O H029 109.5
C01G C01P H02A 109.5
C01G C01P H02B 109.5
H02A C01P H02B 109.5
C01G C01P H02C 109.5
H02A C01P H02C 109.5
H02B C01P H02C 109.5
C017 C01Q H02D 109.5
C017 C01Q H02E 109.5
H02D C01Q H02E 109.5
C017 C01Q H02F 109.5
H02D C01Q H02F 109.5
H02E C01Q H02F 109.5
C01A C01R H02G 109.5
C01A C01R H02H 109.5
H02G C01R H02H 109.5
C01A C01R H02I 109.5
H02G C01R H02I 109.5
H02H C01R H02I 109.5
C01I C01S H02J 109.5
C01I C01S H02K 109.5
H02J C01S H02K 109.5
C01I C01S H02L 109.5
H02J C01S H02L 109.5
H02K C01S H02L 109.5
C01G C01T H02M 109.5
C01G C01T H02N 109.5
H02M C01T H02N 109.5
C01G C01T H02O 109.5
H02M C01T H02O 109.5
H02N C01T H02O 109.5
C015 C01U H02P 109.5
C015 C01U H02Q 109.5
H02P C01U H02Q 109.5
C015 C01U H02R 109.5
H02P C01U H02R 109.5
H02Q C01U H02R 109.5
N00J C01W C024 109.7(3)
N00J C01W C025 110.6(3)
C024 C01W C025 107.2(4)
N00J C01W C021 109.7(3)
C024 C01W C021 111.7(4)
C025 C01W C021 108.0(4)
C011 C01X H02T 109.5
C011 C01X H02U 109.5
H02T C01X H02U 109.5
C011 C01X H02V 109.5
H02T C01X H02V 109.5
H02U C01X H02V 109.5
C017 C01Y H02W 109.5
C017 C01Y H02X 109.5
H02W C01Y H02X 109.5
C017 C01Y H02Y 109.5
H02W C01Y H02Y 109.5
H02X C01Y H02Y 109.5
C01N C01Z H02Z 109.5
C01N C01Z H030 109.5
H02Z C01Z H030 109.5
C01N C01Z H031 109.5
H02Z C01Z H031 109.5
H030 C01Z H031 109.5
C01W C021 H035 109.5
C01W C021 H036 109.5
H035 C021 H036 109.5
C01W C021 H037 109.5
H035 C021 H037 109.5
H036 C021 H037 109.5
C017 C022 H038 109.5
C017 C022 H039 109.5
H038 C022 H039 109.5
C017 C022 H03A 109.5
H038 C022 H03A 109.5
H039 C022 H03A 109.5
C01G C023 H03B 109.5
C01G C023 H03C 109.5
H03B C023 H03C 109.5
C01G C023 H03D 109.5
H03B C023 H03D 109.5
H03C C023 H03D 109.5
C01W C024 H03E 109.5
C01W C024 H03F 109.5
H03E C024 H03F 109.5
C01W C024 H03G 109.5
H03E C024 H03G 109.5
H03F C024 H03G 109.5
C01W C025 H03H 109.5
C01W C025 H03I 109.5
H03H C025 H03I 109.5
C01W C025 H03J 109.5
H03H C025 H03J 109.5
H03I C025 H03J 109.5
C02B C026 C028 110.4(6)
C02B C026 C01N 108.3(3)
C028 C026 C01N 113.5(3)
C02B C026 C02C 108.4(5)
C028 C026 C02C 108.0(4)
C01N C026 C02C 108.2(5)
C011 C027 H03K 109.4
C011 C027 H03L 109.5
H03K C027 H03L 109.5
C011 C027 H03M 109.5
H03K C027 H03M 109.5
H03L C027 H03M 109.5
C026 C028 H03N 109.5
C026 C028 H03O 109.5
H03N C028 H03O 109.5
C026 C028 H03P 109.5
H03N C028 H03P 109.5
H03O C028 H03P 109.5
C011 C02A H03T 109.5
C011 C02A H03U 109.5
H03T C02A H03U 109.5
C011 C02A H03V 109.5
H03T C02A H03V 109.5
H03U C02A H03V 109.5
C026 C02B H03W 109.5
C026 C02B H03X 109.5
H03W C02B H03X 109.5
C026 C02B H03Y 109.5
H03W C02B H03Y 109.5
H03X C02B H03Y 109.5
C026 C02C H03Z 109.5
C026 C02C H040 109.5
H03Z C02C H040 109.5
C026 C02C H041 109.5
H03Z C02C H041 109.5
H040 C02C H041 109.5
CP3A OP1A HP1A 109.5
CP3A CP1A H032 109.5
CP3A CP1A H033 109.5
H032 CP1A H033 109.5
CP3A CP1A H034 109.5
H032 CP1A H034 109.5
H033 CP1A H034 109.5
CP3A CP2A H03Q 109.5
CP3A CP2A H03R 109.5
H03Q CP2A H03R 109.5
CP3A CP2A H03S 109.5
H03Q CP2A H03S 109.5
H03R CP2A H03S 109.5
OP1A CP3A CP1A 111.6(4)
OP1A CP3A CP2A 106.2(4)
CP1A CP3A CP2A 113.2(4)
OP1A CP3A H02S 108.6
CP1A CP3A H02S 108.6
CP2A CP3A H02S 108.6
CP3B OP1B HP4B 109.5
CP3B CP1B HP9A 109.5
CP3B CP1B HP5B 109.5
HP9A CP1B HP5B 109.5
CP3B CP1B HP1C 109.5
HP9A CP1B HP1C 109.5
HP5B CP1B HP1C 109.5
CP3B CP2B HP2A 109.5
CP3B CP2B HP6B 109.5
HP2A CP2B HP6B 109.5
CP3B CP2B HP2C 109.5
HP2A CP2B HP2C 109.5
HP6B CP2B HP2C 109.5
CP2B CP3B CP1B 121.4(11)
CP2B CP3B OP1B 111.0(9)
CP1B CP3B OP1B 102.5(9)
CP2B CP3B HP7B 107.0
CP1B CP3B HP7B 107.0
OP1B CP3B HP7B 107.0
CP3C OP1C HP1D 109.5
CP3C CP1C HP8A 109.9
CP3C CP1C HP1B 110.2
HP8A CP1C HP1B 108.9
CP3C CP1C HP1K 109.9
HP8A CP1C HP1K 109.0
HP1B CP1C HP1K 109.0
CP3C CP2C HP2D 109.5
CP3C CP2C HP2E 109.5
HP2D CP2C HP2E 109.5
CP3C CP2C HP2F 109.5
HP2D CP2C HP2F 109.5
HP2E CP2C HP2F 109.5
CP2C CP3C OP1C 108.0(9)
CP2C CP3C CP1C 156.0(12)
OP1C CP3C CP1C 84.8(9)
CP2C CP3C HP3C 98.9
OP1C CP3C HP3C 98.9
CP1C CP3C HP3C 99.0

loop_
_geom_bond_atom_site_label_1
_geom_bond_atom_site_label_2
_geom_bond_distance
O001 C00Q 1.228(3)
O002 C00K 1.228(3)
O003 C00L 1.225(3)
O004 C00O 1.229(3)
O005 C00W 1.225(3)
O006 C00M 1.233(3)
O007 C00U 1.223(3)
O008 C00X 1.331(3)
O008 C011 1.478(4)
O009 C00X 1.205(4)
N00A C00Q 1.353(3)
N00A C010 1.452(3)
N00A C015 1.488(3)
O00B C01I 1.240(4)
N00C C00O 1.363(3)
N00C C00V 1.457(3)
N00C C01N 1.488(4)
N00D C00K 1.356(3)
N00D C00P 1.451(3)
N00D C01A 1.503(3)
N00E C00U 1.360(3)
N00E C014 1.453(3)
N00E C013 1.503(3)
N00F C00M 1.355(3)
N00F C01C 1.452(3)
N00F C00R 1.485(3)
N00G C00W 1.364(3)
N00G C00Y 1.448(3)
N00G C018 1.480(3)
N00H C00L 1.358(3)
N00H C012 1.456(3)
N00H C01G 1.510(4)
N00J C01I 1.347(4)
N00J C01B 1.455(4)
N00J C01W 1.511(4)
C00K C00V 1.541(4)
C00L C00P 1.546(4)
C00M C010 1.543(3)
C00N C01E 1.528(4)
C00N C019 1.531(4)
C00N C01H 1.536(4)
C00N C015 1.554(4)
C00O C01C 1.540(4)
C00P H00C 0.9900
C00P H00D 0.9900
C00Q C00Y 1.537(3)
C00R C01D 1.528(4)
C00R C00S 1.550(4)
C00R H00R 1.0000
C00S C01K 1.527(4)
C00S C01O 1.533(4)
C00S C00Z 1.537(4)
C00T C01A 1.527(4)
C00T H00E 0.9800
C00T H00F 0.9800
C00T H00G 0.9800
C00U C01B 1.541(4)
C00V H00H 0.9900
C00V H00I 0.9900
C00W C014 1.537(3)
C00X C012 1.522(4)
C00Y H00J 0.9900
C00Y H00K 0.9900
C00Z H00L 0.9800
C00Z H00M 0.9800
C00Z H00N 0.9800
C010 H01A 0.9900
C010 H01B 0.9900
C011 C027 1.500(6)
C011 C01X 1.513(5)
C011 C02A 1.513(7)
C012 H01C 0.9900
C012 H01D 0.9900
C013 C01J 1.530(4)
C013 C01M 1.539(5)
C013 C016 1.539(4)
C014 H01E 0.9900
C014 H01F 0.9900
C015 C01U 1.535(4)
C015 H015 1.0000
C016 H01G 0.9800
C016 H01H 0.9800
C016 H01I 0.9800
C017 C01Y 1.521(5)
C017 C022 1.529(5)
C017 C01Q 1.540(4)
C017 C018 1.558(4)
C018 C01L 1.529(4)
C018 H018 1.0000
C019 H01J 0.9800
C019 H01K 0.9800
C019 H01L 0.9800
C01A C01R 1.527(4)
C01A C01F 1.528(4)
C01B H01M 0.9900
C01B H01N 0.9900
C01C H01O 0.9900
C01C H01P 0.9900
C01D H01Q 0.9800
C01D H01R 0.9800
C01D H01S 0.9800
C01E H01T 0.9800
C01E H01U 0.9800
C01E H01V 0.9800
C01F H01W 0.9800
C01F H01X 0.9800
C01F H01Y 0.9800
C01G C01T 1.529(5)
C01G C023 1.529(4)
C01G C01P 1.534(5)
C01H H01Z 0.9800
C01H H010 0.9800
C01H H011 0.9800
C01I C01S 1.511(5)
C01J H012 0.9800
C01J H013 0.9800
C01J H014 0.9800
C01K H016 0.9800
C01K H017 0.9800
C01K H019 0.9800
C01L H020 0.9800
C01L H021 0.9800
C01L H022 0.9800
C01M H023 0.9800
C01M H024 0.9800
C01M H025 0.9800
C01N C026 1.541(5)
C01N C01Z 1.541(6)
C01N H026 1.0000
C01O H027 0.9800
C01O H028 0.9800
C01O H029 0.9800
C01P H02A 0.9800
C01P H02B 0.9800
C01P H02C 0.9800
C01Q H02D 0.9800
C01Q H02E 0.9800
C01Q H02F 0.9800
C01R H02G 0.9800
C01R H02H 0.9800
C01R H02I 0.9800
C01S H02J 0.9800
C01S H02K 0.9800
C01S H02L 0.9800
C01T H02M 0.9800
C01T H02N 0.9800
C01T H02O 0.9800
C01U H02P 0.9800
C01U H02Q 0.9800
C01U H02R 0.9800
C01W C024 1.523(6)
C01W C025 1.531(6)
C01W C021 1.532(6)
C01X H02T 0.9800
C01X H02U 0.9800
C01X H02V 0.9800
C01Y H02W 0.9800
C01Y H02X 0.9800
C01Y H02Y 0.9800
C01Z H02Z 0.9800
C01Z H030 0.9800
C01Z H031 0.9800
C021 H035 0.9800
C021 H036 0.9800
C021 H037 0.9800
C022 H038 0.9800
C022 H039 0.9800
C022 H03A 0.9800
C023 H03B 0.9800
C023 H03C 0.9800
C023 H03D 0.9800
C024 H03E 0.9800
C024 H03F 0.9800
C024 H03G 0.9800
C025 H03H 0.9800
C025 H03I 0.9800
C025 H03J 0.9800
C026 C02B 1.517(8)
C026 C028 1.539(6)
C026 C02C 1.541(8)
C027 H03K 0.9800
C027 H03L 0.9800
C027 H03M 0.9800
C028 H03N 0.9800
C028 H03O 0.9800
C028 H03P 0.9800
C02A H03T 0.9800
C02A H03U 0.9800
C02A H03V 0.9800
C02B H03W 0.9800
C02B H03X 0.9800
C02B H03Y 0.9800
C02C H03Z 0.9800
C02C H040 0.9800
C02C H041 0.9800
OP1A CP3A 1.400(6)
OP1A HP1A 0.8400
CP1A CP3A 1.506(6)
CP1A H032 0.9800
CP1A H033 0.9800
CP1A H034 0.9800
CP2A CP3A 1.514(6)
CP2A H03Q 0.9800
CP2A H03R 0.9800
CP2A H03S 0.9800
CP3A H02S 1.0000
OP1B CP3B 1.638(15)
OP1B HP4B 0.8401
CP1B CP3B 1.495(15)
CP1B HP9A 0.9800
CP1B HP5B 0.9800
CP1B HP1C 0.9800
CP2B CP3B 1.380(18)
CP2B HP2A 0.9800
CP2B HP6B 0.9800
CP2B HP2C 0.9800
CP3B HP7B 1.0000
OP1C CP3C 1.545(16)
OP1C HP1D 0.8402
CP1C CP3C 1.565(15)
CP1C HP8A 0.9853
CP1C HP1B 0.9854
CP1C HP1K 0.9853
CP2C CP3C 1.48(2)
CP2C HP2D 0.9800
CP2C HP2E 0.9800
CP2C HP2F 0.9800
CP3C HP3C 1.0000
